data_7042826
loop_
_publ_author_name
'Sol\'is-Huitr\'on, Josu\'e'
'Z\'u\~niga-Villarreal, No\'e'
'Mart\'inez-Otero, Diego'
'Barquera-Lozada, Jose Enrique'

_publ_section_title
;
 Delocalized and Localized Donating- Accepting Mn-C Interactions in
 Half-Sandwich Cyclopentadienyl and Pentadienyl Complexes
;
_journal_name_full 'Dalton Trans.'
_journal_paper_doi 10.1039/C7DT00499K
_journal_year 2017
_chemical_formula_moiety 'C40 H34 Mn2 O4 P2'
_chemical_formula_sum 'C40 H34 Mn2 O4 P2'
_chemical_formula_weight 750.49
_chemical_name_systematic
;
 ?
;
_chemical_properties_physical ', Air-sensitive,Moisture-sensitive,Oxygen-sensitive'
_space_group_crystal_system monoclinic
_space_group_IT_number 14
_space_group_name_Hall '-P 2ybc'
_space_group_name_H-M_alt 'P 1 21/c 1'
_symmetry_space_group_name_Hall '-P 2ybc'
_symmetry_space_group_name_H-M 'P 1 21/c 1'
_atom_sites_solution_hydrogens geom
_atom_sites_solution_primary direct
_atom_sites_solution_secondary difmap
_audit_creation_method SHELXL-2014
_audit_update_record
;
2016-12-13 deposited with the CCDC.
2017-04-27 downloaded from the CCDC.
;
_cell_angle_alpha 90
_cell_angle_beta 107.4395(15)
_cell_angle_gamma 90
_cell_formula_units_Z 2
_cell_length_a 11.8159(5)
_cell_length_b 8.6579(3)
_cell_length_c 17.7993(8)
_cell_measurement_reflns_used 9986
_cell_measurement_temperature 150(2)
_cell_measurement_theta_max 27.49
_cell_measurement_theta_min 2.40
_cell_volume 1737.19(12)
_computing_cell_refinement 'APEX2 v2014.1-1(Bruker, 2014)'
_computing_data_collection 'APEX2 v2014.1-1(Bruker, 2014)'
_computing_data_reduction 'SAINT V8.34A (Bruker, 2014)'
_computing_molecular_graphics 'XP V 5.1 (Bruker, 1998)'
_computing_publication_material 'CIFTAB V 2013/2 (Sheldrick, 2013)'
_computing_structure_refinement 'SHELXL-2014/1 (Sheldrick, 2014)'
_computing_structure_solution 'SHELXS-2012 (Bruker, 2013)'
_diffrn_ambient_temperature 150(2)
_diffrn_detector_area_resol_mean 52.0833
_diffrn_measured_fraction_theta_full 0.997
_diffrn_measured_fraction_theta_max 0.998
_diffrn_measurement_device_type 'Bruker D8 Venture \k-geometry diffractometer 208039-01'
_diffrn_measurement_method '\f and \w-scans'
_diffrn_radiation_monochromator 'Helios multilayer mirror'
_diffrn_radiation_type MoK\a
_diffrn_radiation_wavelength 0.71073
_diffrn_reflns_av_R_equivalents 0.0480
_diffrn_reflns_av_unetI/netI 0.0301
_diffrn_reflns_Laue_measured_fraction_full 0.997
_diffrn_reflns_Laue_measured_fraction_max 0.998
_diffrn_reflns_limit_h_max 15
_diffrn_reflns_limit_h_min -15
_diffrn_reflns_limit_k_max 11
_diffrn_reflns_limit_k_min -11
_diffrn_reflns_limit_l_max 22
_diffrn_reflns_limit_l_min -22
_diffrn_reflns_number 22723
_diffrn_reflns_point_group_measured_fraction_full 0.997
_diffrn_reflns_point_group_measured_fraction_max 0.998
_diffrn_reflns_theta_full 25.242
_diffrn_reflns_theta_max 27.101
_diffrn_reflns_theta_min 2.399
_diffrn_source 'micro-focus X-ray source'
_exptl_absorpt_coefficient_mu 0.860
_exptl_absorpt_correction_T_max 0.9646
_exptl_absorpt_correction_T_min 0.9212
_exptl_absorpt_correction_type multi-scan
_exptl_absorpt_process_details '(Sheldrick, 2012)'
_exptl_crystal_colour colourless
_exptl_crystal_density_diffrn 1.435
_exptl_crystal_description prism
_exptl_crystal_F_000 772
_exptl_crystal_recrystallization_method 'Re-crystallisation from solvent: dichloromethane'
_exptl_crystal_size_max 0.327
_exptl_crystal_size_mid 0.154
_exptl_crystal_size_min 0.142
_refine_diff_density_max 0.461
_refine_diff_density_min -0.281
_refine_diff_density_rms 0.077
_refine_ls_extinction_method none
_refine_ls_goodness_of_fit_ref 1.047
_refine_ls_hydrogen_treatment constr
_refine_ls_matrix_type full
_refine_ls_number_parameters 217
_refine_ls_number_reflns 3818
_refine_ls_number_restraints 0
_refine_ls_restrained_S_all 1.047
_refine_ls_R_factor_all 0.0515
_refine_ls_R_factor_gt 0.0398
_refine_ls_shift/su_max 0.001
_refine_ls_shift/su_mean 0.000
_refine_ls_structure_factor_coef Fsqd
_refine_ls_weighting_details 'w=1/[\s^2^(Fo^2^)+(0.0543P)^2^+1.5527P] where P=(Fo^2^+2Fc^2^)/3'
_refine_ls_weighting_scheme calc
_refine_ls_wR_factor_gt 0.1018
_refine_ls_wR_factor_ref 0.1112
_reflns_Friedel_coverage 0.000
_reflns_number_gt 3182
_reflns_number_total 3818
_reflns_threshold_expression 'I > 2\s(I)'
_cod_data_source_file c7dt00499k2.cif
_cod_data_source_block 444ZVN14
_cod_database_code 7042826
_shelx_space_group_comment
;
The symmetry employed for this shelxl refinement is uniquely defined
by the following loop, which should always be used as a source of
symmetry information in preference to the above space-group names.
They are only intended as comments.
;
_shelx_estimated_absorpt_t_min 0.766
_shelx_estimated_absorpt_t_max 0.888
_shelxl_version_number 2014-1

loop_
_space_group_symop_operation_xyz
'x, y, z'
'-x, y+1/2, -z+1/2'
'-x, -y, -z'
'x, -y-1/2, z-1/2'

loop_
_atom_site_label
_atom_site_type_symbol
_atom_site_fract_x
_atom_site_fract_y
_atom_site_fract_z
_atom_site_U_iso_or_equiv
_atom_site_adp_type
_atom_site_occupancy
_atom_site_site_symmetry_order
_atom_site_calc_flag
_atom_site_refinement_flags_posn
_atom_site_refinement_flags_adp
Mn1 Mn 0.66872(3) 0.55678(4) 0.39744(2) 0.02968(13) Uani 1 1 d . .
P1 P 0.81369(5) 0.38505(6) 0.43401(3) 0.02442(14) Uani 1 1 d . .
O1 O 0.6933(3) 0.5771(3) 0.56615(14) 0.0894(10) Uani 1 1 d . .
O2 O 0.4768(2) 0.3286(3) 0.34597(17) 0.0755(8) Uani 1 1 d . .
C1 C 0.5254(3) 0.7243(4) 0.35068(19) 0.0551(8) Uani 1 1 d . .
H1A H 0.4953 0.7348 0.2927 0.066 Uiso 1 1 calc R U
H1B H 0.4626 0.7292 0.3771 0.066 Uiso 1 1 calc R U
C2 C 0.6313(3) 0.7968(3) 0.38807(18) 0.0563(8) Uani 1 1 d . .
H2 H 0.6349 0.8505 0.4385 0.068 Uiso 1 1 calc R U
C3 C 0.7421(3) 0.7697(4) 0.3748(2) 0.0604(9) Uani 1 1 d . .
H3 H 0.8147 0.8078 0.4157 0.072 Uiso 1 1 calc R U
C4 C 0.7584(3) 0.6547(4) 0.3218(2) 0.0608(9) Uani 1 1 d . .
H4 H 0.8418 0.6192 0.3300 0.073 Uiso 1 1 calc R U
C5 C 0.6682(3) 0.5595(4) 0.27403(17) 0.0562(9) Uani 1 1 d . .
H5A H 0.6938 0.4637 0.2534 0.067 Uiso 1 1 calc R U
H5B H 0.6007 0.6121 0.2359 0.067 Uiso 1 1 calc R U
C6 C 0.6806(3) 0.5703(3) 0.50027(17) 0.0487(7) Uani 1 1 d . .
C7 C 0.5532(3) 0.4154(4) 0.36780(17) 0.0460(7) Uani 1 1 d . .
C8 C 0.9548(2) 0.4663(3) 0.48400(13) 0.0299(5) Uani 1 1 d . .
C9 C 0.84771(19) 0.2806(3) 0.35375(12) 0.0262(4) Uani 1 1 d . .
C10 C 0.7707(2) 0.1634(3) 0.31617(13) 0.0317(5) Uani 1 1 d . .
H10 H 0.7092 0.1301 0.3366 0.038 Uiso 1 1 calc R U
C11 C 0.7841(3) 0.0951(3) 0.24849(14) 0.0409(6) Uani 1 1 d . .
H11 H 0.7321 0.0146 0.2230 0.049 Uiso 1 1 calc R U
C12 C 0.8727(3) 0.1441(3) 0.21860(14) 0.0450(7) Uani 1 1 d . .
H12 H 0.8802 0.0989 0.1717 0.054 Uiso 1 1 calc R U
C13 C 0.9507(3) 0.2583(3) 0.25615(15) 0.0439(6) Uani 1 1 d . .
H13 H 1.0126 0.2901 0.2357 0.053 Uiso 1 1 calc R U
C14 C 0.9385(2) 0.3266(3) 0.32392(14) 0.0355(5) Uani 1 1 d . .
H14 H 0.9923 0.4049 0.3500 0.043 Uiso 1 1 calc R U
C15 C 0.8066(2) 0.2271(3) 0.50120(12) 0.0293(5) Uani 1 1 d . .
C16 C 0.7019(2) 0.1900(3) 0.51774(15) 0.0380(6) Uani 1 1 d . .
H16 H 0.6327 0.2505 0.4961 0.046 Uiso 1 1 calc R U
C17 C 0.6986(3) 0.0641(3) 0.56609(17) 0.0469(7) Uani 1 1 d . .
H17 H 0.6267 0.0380 0.5767 0.056 Uiso 1 1 calc R U
C18 C 0.7995(3) -0.0226(3) 0.59852(15) 0.0473(7) Uani 1 1 d . .
H18 H 0.7971 -0.1075 0.6318 0.057 Uiso 1 1 calc R U
C19 C 0.9032(3) 0.0136(3) 0.58273(15) 0.0460(7) Uani 1 1 d . .
H19 H 0.9723 -0.0466 0.6050 0.055 Uiso 1 1 calc R U
C20 C 0.9076(2) 0.1377(3) 0.53443(14) 0.0385(6) Uani 1 1 d . .
H20 H 0.9797 0.1621 0.5239 0.046 Uiso 1 1 calc R U

loop_
_atom_site_aniso_label
_atom_site_aniso_U_11
_atom_site_aniso_U_22
_atom_site_aniso_U_33
_atom_site_aniso_U_23
_atom_site_aniso_U_13
_atom_site_aniso_U_12
Mn1 0.0324(2) 0.0290(2) 0.02623(19) -0.00238(13) 0.00662(14) 0.00689(14)
P1 0.0269(3) 0.0226(3) 0.0215(3) -0.0014(2) 0.0037(2) 0.0005(2)
O1 0.170(3) 0.0651(16) 0.0414(13) -0.0016(11) 0.0441(17) 0.0285(18)
O2 0.0452(12) 0.0742(17) 0.0985(19) -0.0291(15) 0.0087(12) -0.0163(12)
C1 0.0517(17) 0.0565(19) 0.0536(17) 0.0017(14) 0.0105(14) 0.0259(15)
C2 0.078(2) 0.0328(14) 0.0478(16) -0.0001(12) 0.0025(15) 0.0216(15)
C3 0.0600(19) 0.0363(16) 0.075(2) 0.0159(15) 0.0060(16) -0.0015(15)
C4 0.0603(19) 0.056(2) 0.076(2) 0.0366(18) 0.0352(18) 0.0244(17)
C5 0.071(2) 0.059(2) 0.0347(14) 0.0090(13) 0.0100(14) 0.0340(17)
C6 0.073(2) 0.0356(14) 0.0389(15) -0.0007(11) 0.0191(14) 0.0122(13)
C7 0.0387(14) 0.0501(17) 0.0469(15) -0.0137(13) 0.0092(12) 0.0063(13)
C8 0.0331(11) 0.0241(11) 0.0281(11) 0.0005(8) 0.0026(9) 0.0030(9)
C9 0.0299(11) 0.0254(10) 0.0212(10) 0.0031(8) 0.0047(8) 0.0068(9)
C10 0.0327(11) 0.0322(12) 0.0282(11) -0.0034(9) 0.0061(9) 0.0023(10)
C11 0.0491(15) 0.0374(13) 0.0301(12) -0.0068(10) 0.0024(11) 0.0099(12)
C12 0.0632(17) 0.0477(16) 0.0251(12) 0.0026(11) 0.0148(12) 0.0236(14)
C13 0.0525(16) 0.0494(16) 0.0365(13) 0.0136(12) 0.0235(12) 0.0142(13)
C14 0.0405(13) 0.0327(12) 0.0353(12) 0.0059(10) 0.0143(10) 0.0016(11)
C15 0.0420(13) 0.0236(11) 0.0214(10) -0.0027(8) 0.0079(9) 0.0013(10)
C16 0.0486(14) 0.0307(13) 0.0370(13) 0.0000(10) 0.0164(11) 0.0015(11)
C17 0.069(2) 0.0349(14) 0.0474(16) -0.0022(11) 0.0341(15) -0.0059(13)
C18 0.084(2) 0.0299(13) 0.0331(13) 0.0036(10) 0.0248(14) 0.0041(14)
C19 0.0647(18) 0.0398(14) 0.0330(13) 0.0094(11) 0.0139(12) 0.0169(14)
C20 0.0475(14) 0.0373(14) 0.0312(12) 0.0048(10) 0.0126(11) 0.0087(11)

loop_
_atom_type_symbol
_atom_type_description
_atom_type_scat_dispersion_real
_atom_type_scat_dispersion_imag
_atom_type_scat_source
C C 0.0033 0.0016 'International Tables Vol C Tables 4.2.6.8 and 6.1.1.4'
H H 0.0000 0.0000 'International Tables Vol C Tables 4.2.6.8 and 6.1.1.4'
O O 0.0106 0.0060 'International Tables Vol C Tables 4.2.6.8 and 6.1.1.4'
P P 0.1023 0.0942 'International Tables Vol C Tables 4.2.6.8 and 6.1.1.4'
Mn Mn 0.3368 0.7283 'International Tables Vol C Tables 4.2.6.8 and 6.1.1.4'

loop_
_geom_angle_atom_site_label_1
_geom_angle_atom_site_label_2
_geom_angle_atom_site_label_3
_geom_angle
_geom_angle_site_symmetry_1
C7 Mn1 C6 99.46(15) .
C7 Mn1 C2 121.59(13) .
C6 Mn1 C2 88.11(12) .
C7 Mn1 C4 124.55(15) .
C6 Mn1 C4 135.93(16) .
C2 Mn1 C4 72.00(14) .
C7 Mn1 C3 148.70(14) .
C6 Mn1 C3 103.01(14) .
C2 Mn1 C3 39.01(14) .
C4 Mn1 C3 39.14(14) .
C7 Mn1 C5 86.51(14) .
C6 Mn1 C5 174.03(15) .
C2 Mn1 C5 88.44(12) .
C4 Mn1 C5 38.15(14) .
C3 Mn1 C5 71.33(14) .
C7 Mn1 C1 84.62(14) .
C6 Mn1 C1 99.13(13) .
C2 Mn1 C1 37.24(13) .
C4 Mn1 C1 88.34(12) .
C3 Mn1 C1 70.59(13) .
C5 Mn1 C1 80.97(12) .
C7 Mn1 P1 94.70(9) .
C6 Mn1 P1 85.82(10) .
C2 Mn1 P1 143.71(10) .
C4 Mn1 P1 88.02(8) .
C3 Mn1 P1 108.33(10) .
C5 Mn1 P1 94.10(8) .
C1 Mn1 P1 175.05(9) .
C8 P1 C9 101.13(11) .
C8 P1 C15 100.80(10) .
C9 P1 C15 101.74(10) .
C8 P1 Mn1 114.02(8) .
C9 P1 Mn1 115.66(7) .
C15 P1 Mn1 120.66(8) .
C2 C1 Mn1 68.43(16) .
C2 C1 H1A 116.8 .
Mn1 C1 H1A 116.8 .
C2 C1 H1B 116.8 .
Mn1 C1 H1B 116.8 .
H1A C1 H1B 113.8 .
C1 C2 C3 126.4(3) .
C1 C2 Mn1 74.32(18) .
C3 C2 Mn1 70.74(17) .
C1 C2 H2 115.7 .
C3 C2 H2 115.7 .
Mn1 C2 H2 115.7 .
C2 C3 C4 122.8(3) .
C2 C3 Mn1 70.25(18) .
C4 C3 Mn1 70.32(18) .
C2 C3 H3 117.2 .
C4 C3 H3 117.2 .
Mn1 C3 H3 117.2 .
C5 C4 C3 125.4(3) .
C5 C4 Mn1 73.63(19) .
C3 C4 Mn1 70.54(18) .
C5 C4 H4 116.2 .
C3 C4 H4 116.2 .
Mn1 C4 H4 116.2 .
C4 C5 Mn1 68.22(17) .
C4 C5 H5A 116.9 .
Mn1 C5 H5A 116.9 .
C4 C5 H5B 116.9 .
Mn1 C5 H5B 116.9 .
H5A C5 H5B 113.9 .
O1 C6 Mn1 176.9(3) .
O2 C7 Mn1 177.0(3) .
C8 C8 P1 174.2(3) 3_766
C14 C9 C10 119.5(2) .
C14 C9 P1 122.05(18) .
C10 C9 P1 117.98(17) .
C9 C10 C11 119.8(2) .
C9 C10 H10 120.1 .
C11 C10 H10 120.1 .
C12 C11 C10 120.0(3) .
C12 C11 H11 120.0 .
C10 C11 H11 120.0 .
C11 C12 C13 120.6(2) .
C11 C12 H12 119.7 .
C13 C12 H12 119.7 .
C12 C13 C14 119.8(3) .
C12 C13 H13 120.1 .
C14 C13 H13 120.1 .
C13 C14 C9 120.2(2) .
C13 C14 H14 119.9 .
C9 C14 H14 119.9 .
C16 C15 C20 118.9(2) .
C16 C15 P1 121.75(18) .
C20 C15 P1 119.29(19) .
C15 C16 C17 120.1(3) .
C15 C16 H16 120.0 .
C17 C16 H16 120.0 .
C18 C17 C16 120.1(3) .
C18 C17 H17 119.9 .
C16 C17 H17 119.9 .
C19 C18 C17 120.1(3) .
C19 C18 H18 119.9 .
C17 C18 H18 119.9 .
C18 C19 C20 120.4(3) .
C18 C19 H19 119.8 .
C20 C19 H19 119.8 .
C19 C20 C15 120.4(3) .
C19 C20 H20 119.8 .
C15 C20 H20 119.8 .

loop_
_geom_bond_atom_site_label_1
_geom_bond_atom_site_label_2
_geom_bond_distance
_geom_bond_site_symmetry_2
Mn1 C7 1.791(3) .
Mn1 C6 1.797(3) .
Mn1 C2 2.121(3) .
Mn1 C4 2.124(3) .
Mn1 C3 2.127(3) .
Mn1 C5 2.195(3) .
Mn1 C1 2.195(3) .
Mn1 P1 2.2136(6) .
P1 C8 1.782(2) .
P1 C9 1.834(2) .
P1 C15 1.835(2) .
O1 C6 1.138(4) .
O2 C7 1.149(4) .
C1 C2 1.380(5) .
C1 H1A 0.9900 .
C1 H1B 0.9900 .
C2 C3 1.418(5) .
C2 H2 1.0000 .
C3 C4 1.424(5) .
C3 H3 1.0000 .
C4 C5 1.413(5) .
C4 H4 1.0000 .
C5 H5A 0.9900 .
C5 H5B 0.9900 .
C8 C8 1.201(5) 3_766
C9 C14 1.390(3) .
C9 C10 1.393(3) .
C10 C11 1.393(3) .
C10 H10 0.9500 .
C11 C12 1.375(4) .
C11 H11 0.9500 .
C12 C13 1.380(4) .
C12 H12 0.9500 .
C13 C14 1.389(4) .
C13 H13 0.9500 .
C14 H14 0.9500 .
C15 C16 1.392(4) .
C15 C20 1.396(3) .
C16 C17 1.397(4) .
C16 H16 0.9500 .
C17 C18 1.380(5) .
C17 H17 0.9500 .
C18 C19 1.373(4) .
C18 H18 0.9500 .
C19 C20 1.387(4) .
C19 H19 0.9500 .
C20 H20 0.9500 .

loop_
_geom_torsion_atom_site_label_1
_geom_torsion_atom_site_label_2
_geom_torsion_atom_site_label_3
_geom_torsion_atom_site_label_4
_geom_torsion
Mn1 C1 C2 C3 50.7(3)
C1 C2 C3 C4 -3.2(5)
Mn1 C2 C3 C4 49.0(3)
C1 C2 C3 Mn1 -52.2(3)
C2 C3 C4 C5 3.0(5)
Mn1 C3 C4 C5 51.9(3)
C2 C3 C4 Mn1 -48.9(3)
C3 C4 C5 Mn1 -50.6(3)
C8 P1 C9 C14 -27.4(2)
C15 P1 C9 C14 -131.08(19)
Mn1 P1 C9 C14 96.26(18)
C8 P1 C9 C10 160.23(18)
C15 P1 C9 C10 56.59(19)
Mn1 P1 C9 C10 -76.08(18)
C14 C9 C10 C11 -1.0(3)
P1 C9 C10 C11 171.53(18)
C9 C10 C11 C12 -0.4(4)
C10 C11 C12 C13 1.6(4)
C11 C12 C13 C14 -1.2(4)
C12 C13 C14 C9 -0.3(4)
C10 C9 C14 C13 1.4(3)
P1 C9 C14 C13 -170.86(19)
C8 P1 C15 C16 140.5(2)
C9 P1 C15 C16 -115.6(2)
Mn1 P1 C15 C16 14.0(2)
C8 P1 C15 C20 -42.0(2)
C9 P1 C15 C20 61.9(2)
Mn1 P1 C15 C20 -168.47(16)
C20 C15 C16 C17 -0.8(4)
P1 C15 C16 C17 176.79(19)
C15 C16 C17 C18 1.0(4)
C16 C17 C18 C19 -0.7(4)
C17 C18 C19 C20 0.3(4)
C18 C19 C20 C15 -0.1(4)
C16 C15 C20 C19 0.4(4)
P1 C15 C20 C19 -177.3(2)
